data_4324055
loop_
_publ_author_name
'Ant\'onio Paulo'
'\^Angela Domingos'
'Isabel Santos'

_publ_section_title
;
 Coordination of Tetrakis(pyrazolyl)borate in Rhenium Complexes Containing
 the [ReVO]3+ Core
;
_journal_name_full 'Inorganic Chemistry'
_journal_page_first 1798
_journal_page_last 1807
_journal_paper_doi 10.1021/ic950972l
_journal_volume 35
_journal_year 1996
_chemical_formula_sum 'C18 H22 B N8 O4 Re'
_chemical_formula_weight 611.45
_chemical_name_systematic
; 
 ? 
;
_space_group_IT_number 14
_symmetry_cell_setting monoclinic
_symmetry_space_group_name_Hall '-P 2ybc'
_symmetry_space_group_name_H-M 'P 1 21/c 1'
_atom_sites_solution_hydrogens geom
_atom_sites_solution_primary direct
_atom_sites_solution_secondary difmap
_audit_creation_method SHELXL
_cell_angle_alpha 90.00
_cell_angle_beta 91.79(1)
_cell_angle_gamma 90.00
_cell_formula_units_Z 4
_cell_length_a 7.862(1)
_cell_length_b 14.152(2)
_cell_length_c 19.975(3)
_cell_measurement_reflns_used 25
_cell_measurement_temperature 293(2)
_cell_measurement_theta_max 16.0
_cell_measurement_theta_min 12.0
_cell_volume 2221.4(5)
_computing_cell_refinement 'CAD4 (Enraf-Nonius, 1977)'
_computing_data_collection 'CAD4 (Enraf-Nonius, 1977)'
_computing_data_reduction 'MOLEN (Fair, 1990)'
_computing_molecular_graphics 'ORTEP (Johnson, 1976)  '
_computing_publication_material SHELXL-93
_computing_structure_refinement 'SHELXL-93 (Sheldrick, 1993)'
_computing_structure_solution 'SHELXS-86 (Sheldrick, 1990)'
_diffrn_ambient_temperature 293(2)
_diffrn_measurement_device 'Enraf-Nonius CAD4 diffractometer '
_diffrn_measurement_method '\w/2\q scans '
_diffrn_radiation_monochromator graphite
_diffrn_radiation_source 'fine-focus sealed tube'
_diffrn_radiation_type MoK\a
_diffrn_radiation_wavelength 0.71069
_diffrn_reflns_av_R_equivalents 0.0294
_diffrn_reflns_av_sigmaI/netI 0.0349
_diffrn_reflns_limit_h_max 0
_diffrn_reflns_limit_h_min -10
_diffrn_reflns_limit_k_max 0
_diffrn_reflns_limit_k_min -18
_diffrn_reflns_limit_l_max 26
_diffrn_reflns_limit_l_min -26
_diffrn_reflns_number 5736
_diffrn_reflns_theta_max 27.98
_diffrn_reflns_theta_min 1.76
_diffrn_standards_decay_% 2.0
_diffrn_standards_interval_count 100
_diffrn_standards_interval_time 90
_diffrn_standards_number 3
_exptl_absorpt_coefficient_mu 5.513
_exptl_absorpt_correction_T_max 0.999
_exptl_absorpt_correction_T_min 0.853
_exptl_absorpt_correction_type psi-scans
_exptl_crystal_colour pink-red
_exptl_crystal_density_diffrn 1.828
_exptl_crystal_description irregular
_exptl_crystal_F_000 1192
_refine_diff_density_max 1.898
_refine_diff_density_min -0.925
_refine_diff_density_rms 0.143
_refine_ls_extinction_method none
_refine_ls_goodness_of_fit_all 1.123
_refine_ls_goodness_of_fit_obs 1.153
_refine_ls_matrix_type full
_refine_ls_number_parameters 291
_refine_ls_number_reflns 4759
_refine_ls_number_restraints 0
_refine_ls_restrained_S_all 1.264
_refine_ls_restrained_S_obs 1.153
_refine_ls_R_factor_all 0.0677
_refine_ls_R_factor_obs 0.0357
_refine_ls_shift/esd_max 0.000
_refine_ls_shift/esd_mean 0.000
_refine_ls_structure_factor_coef Fsqd
_refine_ls_weighting_details 'w=1/[\s^2^(Fo^2^)+(0.0155P)^2^+14.5385P] where P=(Fo^2^+2Fc^2^)/3'
_refine_ls_weighting_scheme calc
_refine_ls_wR_factor_all 0.1013
_refine_ls_wR_factor_obs 0.0782
_reflns_number_observed 3915
_reflns_number_total 5357
_reflns_observed_criterion >2sigma(I)
_cod_data_source_file ic950972l_1.cif
_cod_data_source_block C18H22BN8O4Re
_cod_depositor_comments
;
The following automatic conversions were performed:

'_refine_ls_weighting_scheme' value 'calc
w=1/[\s^2^(Fo^2^)+(0.0155P)^2^+14.5385P] where P=(Fo^2^+2Fc^2^)/3'
was changed to 'calc'. New tag '_refine_ls_weighting_details' was
created. The value of the new tag was set to
'w=1/[\s^2^(Fo^2^)+(0.0155P)^2^+14.5385P] where P=(Fo^2^+2Fc^2^)/3'.

Automatic conversion script
Id: cif_fix_values 3143 2015-03-26 13:38:13Z robertas 
;
_cod_database_code 4324055

loop_
_symmetry_equiv_pos_as_xyz
'x, y, z'
'-x, y+1/2, -z+1/2'
'-x, -y, -z'
'x, -y-1/2, z-1/2'

loop_
_atom_site_aniso_label
_atom_site_aniso_U_11
_atom_site_aniso_U_22
_atom_site_aniso_U_33
_atom_site_aniso_U_23
_atom_site_aniso_U_13
_atom_site_aniso_U_12
Re 0.03150(12) 0.04491(15) 0.03362(12) 0.00332(14) 0.00651(8) -0.00367(14)
O1 0.037(3) 0.052(3) 0.051(3) 0.001(2) 0.007(2) 0.001(2)
O2 0.042(3) 0.066(3) 0.040(2) 0.006(3) 0.002(2) -0.005(3)
O3 0.046(3) 0.041(3) 0.052(3) 0.010(2) 0.007(2) -0.005(2)
O4 0.041(3) 0.060(3) 0.037(3) 0.003(2) 0.006(2) -0.013(2)
N1 0.036(3) 0.040(3) 0.035(3) 0.003(3) 0.005(2) -0.002(3)
N2 0.031(3) 0.044(3) 0.043(3) 0.003(3) 0.006(2) -0.005(2)
N3 0.063(4) 0.043(4) 0.068(4) -0.008(3) 0.015(3) 0.002(3)
N4 0.055(4) 0.048(4) 0.074(5) 0.000(3) 0.033(3) 0.003(3)
N11 0.038(3) 0.037(3) 0.038(3) 0.001(2) 0.011(2) -0.001(2)
N21 0.040(3) 0.037(3) 0.045(3) 0.005(3) 0.013(2) -0.003(3)
N31 0.041(3) 0.037(3) 0.041(3) 0.001(2) 0.011(2) 0.000(3)
N41 0.038(3) 0.038(3) 0.050(3) 0.005(3) 0.018(3) 0.001(3)
C2 0.044(4) 0.064(5) 0.036(4) 0.004(3) 0.011(3) 0.015(4)
C3 0.061(5) 0.043(5) 0.062(5) 0.010(4) 0.003(4) -0.005(4)
C4 0.035(4) 0.059(5) 0.046(4) 0.005(3) 0.009(3) -0.007(3)
C5 0.040(4) 0.074(6) 0.041(4) 0.012(4) 0.012(3) -0.002(4)
C11 0.056(4) 0.045(4) 0.033(3) 0.002(3) 0.012(3) 0.003(3)
C12 0.060(5) 0.053(5) 0.040(4) -0.003(3) -0.003(3) -0.002(4)
C13 0.039(4) 0.048(4) 0.052(4) 0.003(3) 0.000(3) -0.003(3)
C20 0.046(4) 0.110(8) 0.031(4) 0.002(4) 0.005(3) -0.001(5)
C21 0.028(3) 0.052(5) 0.061(5) 0.001(4) 0.004(3) -0.006(3)
C22 0.038(4) 0.057(5) 0.059(5) -0.001(4) 0.001(3) 0.000(4)
C23 0.038(4) 0.047(4) 0.051(4) 0.004(3) -0.003(3) 0.005(3)
C31 0.053(4) 0.053(5) 0.045(4) 0.005(3) 0.001(3) 0.010(4)
C32 0.057(5) 0.066(5) 0.052(4) 0.011(4) 0.010(4) 0.031(5)
C33 0.075(6) 0.042(5) 0.077(6) -0.005(4) 0.021(5) 0.021(4)
C40 0.047(4) 0.077(6) 0.059(5) 0.002(4) 0.010(4) -0.020(4)
C41 0.048(4) 0.045(4) 0.058(5) 0.014(4) 0.011(3) 0.000(3)
C42 0.054(5) 0.072(6) 0.070(6) 0.022(5) 0.023(4) -0.014(4)
C43 0.050(4) 0.072(6) 0.054(5) -0.005(4) 0.025(4) -0.009(4)
B 0.043(4) 0.029(4) 0.043(4) 0.005(3) 0.012(3) 0.000(3)

loop_
_atom_site_label
_atom_site_type_symbol
_atom_site_fract_x
_atom_site_fract_y
_atom_site_fract_z
_atom_site_U_iso_or_equiv
_atom_site_thermal_displace_type
_atom_site_occupancy
_atom_site_calc_flag
_atom_site_refinement_flags
_atom_site_disorder_group
Re Re 0.32999(3) 0.09493(2) 0.178483(13) 0.03656(8) Uani 1 d . .
O1 O 0.2120(6) 0.1935(4) 0.1840(2) 0.0467(12) Uani 1 d . .
O2 O 0.3436(6) 0.0879(4) 0.2826(2) 0.0493(12) Uani 1 d . .
O3 O 0.4409(6) -0.0240(4) 0.1826(2) 0.0463(12) Uani 1 d . .
O4 O 0.1093(6) 0.0119(4) 0.1758(2) 0.0459(12) Uani 1 d . .
N1 N 0.3274(7) 0.0906(4) 0.0748(2) 0.0370(12) Uani 1 d . .
N2 N 0.5646(7) 0.1604(4) 0.1828(3) 0.0393(13) Uani 1 d . .
N3 N 0.4716(9) 0.3771(5) 0.1146(4) 0.058(2) Uani 1 d . .
N4 N 0.8002(8) 0.1886(5) -0.0070(4) 0.058(2) Uani 1 d . .
N11 N 0.4422(7) 0.1385(4) 0.0362(3) 0.0374(12) Uani 1 d . .
N21 N 0.6446(7) 0.1968(4) 0.1286(3) 0.0405(13) Uani 1 d . .
N31 N 0.4258(7) 0.3033(4) 0.0758(3) 0.0394(13) Uani 1 d . .
N41 N 0.6768(7) 0.2509(4) 0.0114(3) 0.0416(14) Uani 1 d . .
C2 C 0.2252(9) 0.0510(6) 0.3176(3) 0.048(2) Uani 1 d . .
C3 C 0.4261(11) -0.1160(5) 0.2069(4) 0.055(2) Uani 1 d . .
H3A H 0.5237(11) -0.1522(5) 0.1947(4) 0.127(15) Uiso 1 calc R .
H3B H 0.3249(11) -0.1447(5) 0.1879(4) 0.127(15) Uiso 1 calc R .
H3C H 0.4196(11) -0.1145(5) 0.2548(4) 0.127(15) Uiso 1 calc R .
C4 C 0.0351(9) -0.0172(6) 0.2280(4) 0.046(2) Uani 1 d . .
C5 C 0.0858(9) 0.0025(6) 0.2943(4) 0.051(2) Uani 1 d . .
H5 H 0.0147(9) -0.0205(6) 0.3268(4) 0.067(7) Uiso 1 calc R .
C11 C 0.4129(9) 0.1111(5) -0.0279(3) 0.045(2) Uani 1 d . .
H11 H 0.4717(9) 0.1331(5) -0.0644(3) 0.067(7) Uiso 1 calc R .
C12 C 0.2843(10) 0.0462(6) -0.0313(4) 0.051(2) Uani 1 d . .
H12 H 0.2388(10) 0.0161(6) -0.0692(4) 0.067(7) Uiso 1 calc R .
C13 C 0.2369(9) 0.0352(5) 0.0348(4) 0.046(2) Uani 1 d . .
H13 H 0.1526(9) -0.0059(5) 0.0487(4) 0.067(7) Uiso 1 calc R .
C20 C 0.2541(10) 0.0626(7) 0.3918(3) 0.062(3) Uani 1 d . .
H20A H 0.3566(10) 0.0980(7) 0.4004(3) 0.127(15) Uiso 1 calc R .
H20B H 0.2646(10) 0.0015(7) 0.4124(3) 0.127(15) Uiso 1 calc R .
H20C H 0.1595(10) 0.0957(7) 0.4100(3) 0.127(15) Uiso 1 calc R .
C21 C 0.8026(8) 0.2218(6) 0.1496(4) 0.047(2) Uani 1 d . .
H21 H 0.8838(8) 0.2493(6) 0.1229(4) 0.067(7) Uiso 1 calc R .
C22 C 0.8256(9) 0.2009(6) 0.2158(4) 0.051(2) Uani 1 d . .
H22 H 0.9230(9) 0.2104(6) 0.2425(4) 0.067(7) Uiso 1 calc R .
C23 C 0.6742(9) 0.1627(5) 0.2344(4) 0.045(2) Uani 1 d . .
H23 H 0.6515(9) 0.1414(5) 0.2773(4) 0.067(7) Uiso 1 calc R .
C31 C 0.2674(10) 0.3164(6) 0.0497(4) 0.050(2) Uani 1 d . .
H31 H 0.2079(10) 0.2748(6) 0.0216(4) 0.067(7) Uiso 1 calc R .
C32 C 0.2091(11) 0.4017(7) 0.0720(4) 0.058(2) Uani 1 d . .
H32 H 0.1044(11) 0.4301(7) 0.0625(4) 0.067(7) Uiso 1 calc R .
C33 C 0.3403(12) 0.4353(6) 0.1113(5) 0.064(2) Uani 1 d . .
H33 H 0.3377(12) 0.4930(6) 0.1335(5) 0.067(7) Uiso 1 calc R .
C40 C -0.1176(10) -0.0782(6) 0.2140(4) 0.061(2) Uani 1 d . .
H40A H -0.1355(10) -0.0850(6) 0.1665(4) 0.127(15) Uiso 1 calc R .
H40B H -0.2159(10) -0.0494(6) 0.2328(4) 0.127(15) Uiso 1 calc R .
H40C H -0.0994(10) -0.1393(6) 0.2339(4) 0.127(15) Uiso 1 calc R .
C41 C 0.6849(10) 0.3309(6) -0.0245(4) 0.050(2) Uani 1 d . .
H41 H 0.6144(10) 0.3833(6) -0.0206(4) 0.067(7) Uiso 1 calc R .
C42 C 0.8147(10) 0.3217(7) -0.0676(4) 0.065(2) Uani 1 d . .
H42 H 0.8509(10) 0.3656(7) -0.0987(4) 0.067(7) Uiso 1 calc R .
C43 C 0.8804(10) 0.2336(7) -0.0551(4) 0.058(2) Uani 1 d . .
H43 H 0.9712(10) 0.2081(7) -0.0777(4) 0.067(7) Uiso 1 calc R .
B B 0.5482(10) 0.2230(5) 0.0636(4) 0.038(2) Uani 1 d . .

loop_
_atom_type_symbol
_atom_type_description
_atom_type_scat_dispersion_real
_atom_type_scat_dispersion_imag
_atom_type_scat_source
H H 0.0000 0.0000 'International Tables Vol C Tables 4.2.6.8 and 6.1.1.4'
C C 0.0033 0.0016 'International Tables Vol C Tables 4.2.6.8 and 6.1.1.4'
N N 0.0061 0.0033 'International Tables Vol C Tables 4.2.6.8 and 6.1.1.4'
B B 0.0013 0.0007 'International Tables Vol C Tables 4.2.6.8 and 6.1.1.4'
O O 0.0106 0.0060 'International Tables Vol C Tables 4.2.6.8 and 6.1.1.4'
Re Re -1.0185 7.2310 'International Tables Vol C Tables 4.2.6.8 and 6.1.1.4'

loop_
_geom_angle_atom_site_label_1
_geom_angle_atom_site_label_2
_geom_angle_atom_site_label_3
_geom_angle
_geom_angle_site_symmetry_1
_geom_angle_site_symmetry_3
_geom_angle_publ_flag
O1 Re O3 171.1(2) . . ?
O1 Re N2 96.8(2) . . ?
O3 Re N2 89.3(2) . . ?
O1 Re N1 95.9(2) . . ?
O3 Re N1 90.4(2) . . ?
N2 Re N1 92.0(2) . . ?
O1 Re O2 89.1(2) . . ?
O3 Re O2 84.6(2) . . ?
N2 Re O2 87.8(2) . . ?
N1 Re O2 175.0(2) . . ?
O1 Re O4 90.5(2) . . ?
O3 Re O4 83.3(2) . . ?
N2 Re O4 172.5(2) . . ?
N1 Re O4 88.6(2) . . ?
O2 Re O4 90.9(2) . . ?
C2 O2 Re 123.0(5) . . ?
C3 O3 Re 143.1(5) . . ?
C4 O4 Re 123.9(4) . . ?
C13 N1 N11 107.7(5) . . ?
C13 N1 Re 127.9(5) . . ?
N11 N1 Re 123.9(4) . . ?
C23 N2 N21 107.6(5) . . ?
C23 N2 Re 127.1(5) . . ?
N21 N2 Re 124.6(4) . . ?
C33 N3 N31 105.1(7) . . ?
C43 N4 N41 104.0(6) . . ?
C11 N11 N1 107.0(5) . . ?
C11 N11 B 129.2(6) . . ?
N1 N11 B 122.3(5) . . ?
C21 N21 N2 107.2(6) . . ?
C21 N21 B 129.0(6) . . ?
N2 N21 B 122.3(5) . . ?
N3 N31 C31 110.1(6) . . ?
N3 N31 B 121.1(6) . . ?
C31 N31 B 128.7(6) . . ?
C41 N41 N4 110.8(6) . . ?
C41 N41 B 128.7(6) . . ?
N4 N41 B 120.4(6) . . ?
O2 C2 C5 127.2(7) . . ?
O2 C2 C20 113.6(7) . . ?
C5 C2 C20 119.2(7) . . ?
O4 C4 C5 125.7(7) . . ?
O4 C4 C40 114.7(6) . . ?
C5 C4 C40 119.6(6) . . ?
C2 C5 C4 128.8(6) . . ?
N11 C11 C12 110.2(6) . . ?
C11 C12 C13 104.4(7) . . ?
N1 C13 C12 110.7(7) . . ?
N21 C21 C22 109.8(6) . . ?
C21 C22 C23 105.0(7) . . ?
N2 C23 C22 110.4(7) . . ?
N31 C31 C32 108.1(7) . . ?
C33 C32 C31 103.9(7) . . ?
N3 C33 C32 112.8(8) . . ?
N41 C41 C42 107.7(7) . . ?
C41 C42 C43 104.9(7) . . ?
N4 C43 C42 112.6(7) . . ?
N31 B N41 110.7(6) . . ?
N31 B N21 110.3(6) . . ?
N41 B N21 108.8(6) . . ?
N31 B N11 107.4(6) . . ?
N41 B N11 108.6(6) . . ?
N21 B N11 111.1(5) . . ?

loop_
_geom_bond_atom_site_label_1
_geom_bond_atom_site_label_2
_geom_bond_distance
_geom_bond_site_symmetry_2
_geom_bond_publ_flag
Re O1 1.681(5) . ?
Re O3 1.896(5) . ?
Re N2 2.064(5) . ?
Re N1 2.072(5) . ?
Re O2 2.082(5) . ?
Re O4 2.094(5) . ?
O2 C2 1.291(8) . ?
O3 C3 1.396(8) . ?
O4 C4 1.280(8) . ?
N1 C13 1.314(9) . ?
N1 N11 1.383(7) . ?
N2 C23 1.323(8) . ?
N2 N21 1.369(7) . ?
N3 C33 1.321(10) . ?
N3 N31 1.343(8) . ?
N4 C43 1.327(9) . ?
N4 N41 1.369(8) . ?
N11 C11 1.350(8) . ?
N11 B 1.547(10) . ?
N21 C21 1.345(8) . ?
N21 B 1.529(10) . ?
N31 C31 1.347(9) . ?
N31 B 1.514(9) . ?
N41 C41 1.343(9) . ?
N41 B 1.527(8) . ?
C2 C5 1.363(11) . ?
C2 C20 1.501(9) . ?
C4 C5 1.399(10) . ?
C4 C40 1.497(10) . ?
C11 C12 1.366(10) . ?
C12 C13 1.391(10) . ?
C21 C22 1.361(10) . ?
C22 C23 1.370(10) . ?
C31 C32 1.370(11) . ?
C32 C33 1.362(12) . ?
C41 C42 1.362(10) . ?
C42 C43 1.370(12) . ?
